data_8104876
loop_
_publ_author_name
'Wang, Xiao-Hui'
'Wang, Hui-yun'
'Zhang, Sheng-Nan'
'Song, Jia'
'Liang, Lun-Hai'
'Zhao, Feng-Lan'
'Meng, Qing-Guo'

_publ_section_title
;
 The crystal structure of (8R,10R,12R,14R)-
 12-hydroxy-16-(5-(2-hydroxypropan-2-yl)-2-methyltetrahydrofuran-2-yl)-
 4,4,8,10,14-pentamethyltetradecahydro-3H-
 cyclopenta[a]phenanthrene-3,6(2H)-dione, C30H48O5
;
_journal_issue 1
_journal_name_full 'Zeitschrift f\"ur Kristallographie - New Crystal Structures'
_journal_page_first 39
_journal_page_last 42
_journal_paper_doi 10.1515/ncrs-2020-0453
_journal_volume 236
_journal_year 2021
_chemical_absolute_configuration rmad
_chemical_formula_moiety 'C30 H48 O5'
_chemical_formula_sum 'C30 H48 O5'
_chemical_formula_weight 488.68
_space_group_crystal_system orthorhombic
_space_group_IT_number 19
_space_group_name_Hall 'P 2ac 2ab'
_space_group_name_H-M_alt 'P 21 21 21'
_atom_sites_solution_hydrogens geom
_atom_sites_solution_primary dual
_cell_angle_alpha 90
_cell_angle_beta 90
_cell_angle_gamma 90
_cell_formula_units_Z 4
_cell_length_a 11.6608(10)
_cell_length_b 14.8098(15)
_cell_length_c 15.9975(16)
_cell_measurement_reflns_used 1268
_cell_measurement_temperature 293(2)
_cell_measurement_theta_max 51.0760
_cell_measurement_theta_min 5.5240
_cell_volume 2762.7(5)
_computing_cell_refinement 'Bruker FRAMBO'
_computing_data_collection 'Bruker FRAMBO'
_computing_data_reduction 'Bruker SAINT'
_computing_molecular_graphics 'Olex2 (Dolomanov et al., 2009)'
_computing_publication_material 'Olex2 (Dolomanov et al., 2009)'
_computing_structure_refinement 'ShelXL (Sheldrick, 2015)'
_computing_structure_solution 'ShelXT (Sheldrick, 2015)'
_diffrn_ambient_temperature 293(2)
_diffrn_measured_fraction_theta_full 0.997
_diffrn_measured_fraction_theta_max 0.997
_diffrn_measurement_device_type 'Bruker SMART'
_diffrn_measurement_method 'phi and omega scans'
_diffrn_radiation_type CuK\a
_diffrn_radiation_wavelength 1.54178
_diffrn_reflns_av_R_equivalents 0.0441
_diffrn_reflns_av_unetI/netI 0.0890
_diffrn_reflns_Laue_measured_fraction_full 0.997
_diffrn_reflns_Laue_measured_fraction_max 0.997
_diffrn_reflns_limit_h_max 13
_diffrn_reflns_limit_h_min -11
_diffrn_reflns_limit_k_max 15
_diffrn_reflns_limit_k_min -17
_diffrn_reflns_limit_l_max 18
_diffrn_reflns_limit_l_min -9
_diffrn_reflns_number 6065
_diffrn_reflns_point_group_measured_fraction_full 0.853
_diffrn_reflns_point_group_measured_fraction_max 0.853
_diffrn_reflns_theta_full 66.037
_diffrn_reflns_theta_max 66.037
_diffrn_reflns_theta_min 4.068
_exptl_absorpt_coefficient_mu 0.615
_exptl_absorpt_correction_T_max 0.8322
_exptl_absorpt_correction_T_min 0.7822
_exptl_absorpt_correction_type multi-scan
_exptl_absorpt_process_details sadabs
_exptl_crystal_colour 'clear light colourless'
_exptl_crystal_density_diffrn 1.175
_exptl_crystal_density_method 'not measured'
_exptl_crystal_description block
_exptl_crystal_F_000 1072
_exptl_crystal_size_max 0.42
_exptl_crystal_size_mid 0.4
_exptl_crystal_size_min 0.31
_refine_diff_density_max 0.151
_refine_diff_density_min -0.215
_refine_diff_density_rms 0.045
_refine_ls_abs_structure_details
;
 Flack x determined using 478 quotients [(I+)-(I-)]/[(I+)+(I-)]
 (Parsons, Flack and Wagner, Acta Cryst. B69 (2013) 249-259).
;
_refine_ls_abs_structure_Flack 0.2(3)
_refine_ls_extinction_coef .
_refine_ls_extinction_method none
_refine_ls_goodness_of_fit_ref 0.903
_refine_ls_hydrogen_treatment constr
_refine_ls_matrix_type full
_refine_ls_number_parameters 326
_refine_ls_number_reflns 4116
_refine_ls_number_restraints 0
_refine_ls_restrained_S_all 0.903
_refine_ls_R_factor_all 0.1265
_refine_ls_R_factor_gt 0.0586
_refine_ls_shift/su_max 0.000
_refine_ls_shift/su_mean 0.000
_refine_ls_structure_factor_coef Fsqd
_refine_ls_weighting_details 'w=1/[\s^2^(Fo^2^)+(0.0639P)^2^] where P=(Fo^2^+2Fc^2^)/3'
_refine_ls_weighting_scheme calc
_refine_ls_wR_factor_gt 0.1201
_refine_ls_wR_factor_ref 0.1580
_reflns_Friedel_coverage 0.513
_reflns_Friedel_fraction_full 0.665
_reflns_Friedel_fraction_max 0.665
_reflns_number_gt 2044
_reflns_number_total 4116
_reflns_threshold_expression 'I > 2\s(I)'
_cod_data_source_file suppl_j_ncrs-2020-0453_suppl.cif
_cod_data_source_block 160104d
_cod_database_code 8104876
_shelx_space_group_comment
;
The symmetry employed for this shelxl refinement is uniquely defined
by the following loop, which should always be used as a source of
symmetry information in preference to the above space-group names.
They are only intended as comments.
;
_shelx_estimated_absorpt_t_max 0.832
_shelx_estimated_absorpt_t_min 0.782
_olex2_refinement_description
;
1. Fixed Uiso
 At 1.2 times of:
  All C(H) groups, All C(H,H) groups
 At 1.5 times of:
  All C(H,H,H) groups, All O(H) groups
2.a Ternary CH refined with riding coordinates:
 C5(H5A), C9(H9), C12(H12), C13(H13), C17(H17), C21(H21)
2.b Secondary CH2 refined with riding coordinates:
 C1(H1A,H1B), C2(H2A,H2B), C7(H7A,H7B), C11(H11A,H11B), C15(H15A,H15B),
 C16(H16A,H16B), C19(H19A,H19B), C20(H20A,H20B)
2.c Idealised Me refined as rotating group:
 C23(H23A,H23B,H23C), C24(H24A,H24B,H24C), C25(H25A,H25B,H25C), C26(H26A,H26B,
 H26C), C27(H27A,H27B,H27C), C28(H28A,H28B,H28C), C29(H29A,H29B,H29C), C30(H30A,
 H30B,H30C)
2.d Idealised tetrahedral OH refined as rotating group:
 O3(H3), O5(H5)
;

loop_
_space_group_symop_operation_xyz
'x, y, z'
'-x+1/2, -y, z+1/2'
'-x, y+1/2, -z+1/2'
'x+1/2, -y+1/2, -z'

loop_
_atom_site_label
_atom_site_type_symbol
_atom_site_fract_x
_atom_site_fract_y
_atom_site_fract_z
_atom_site_U_iso_or_equiv
_atom_site_adp_type
_atom_site_occupancy
_atom_site_site_symmetry_order
_atom_site_calc_flag
_atom_site_refinement_flags_posn
_atom_site_refinement_flags_adp
_atom_site_refinement_flags_occupancy
_atom_site_disorder_assembly
_atom_site_disorder_group
O1 O 0.1841(4) 0.9592(3) 0.8869(4) 0.1043(18) Uani 1 1 d . . . . .
O2 O 0.5365(3) 0.7560(3) 0.9715(3) 0.0883(14) Uani 1 1 d . . . . .
O3 O 0.1132(4) 0.3882(3) 0.8648(3) 0.0867(14) Uani 1 1 d . . . . .
H3 H 0.123919 0.336961 0.882448 0.130 Uiso 1 1 calc GR . . . .
O4 O 0.2026(3) 0.2327(3) 0.9135(2) 0.0606(11) Uani 1 1 d . . . . .
O5 O 0.2499(5) 0.2876(4) 0.7412(3) 0.1093(18) Uani 1 1 d . . . . .
H5 H 0.215914 0.323060 0.771758 0.164 Uiso 1 1 calc GR . . . .
C1 C 0.1760(4) 0.7306(4) 0.8353(4) 0.0612(16) Uani 1 1 d . . . . .
H1A H 0.149391 0.691232 0.790909 0.073 Uiso 1 1 calc R . . . .
H1B H 0.119683 0.728596 0.879875 0.073 Uiso 1 1 calc R . . . .
C2 C 0.1827(5) 0.8273(4) 0.8017(4) 0.0735(19) Uani 1 1 d . . . . .
H2A H 0.229336 0.828044 0.751511 0.088 Uiso 1 1 calc R . . . .
H2B H 0.106283 0.847606 0.786813 0.088 Uiso 1 1 calc R . . . .
C3 C 0.2334(6) 0.8911(5) 0.8653(5) 0.073(2) Uani 1 1 d . . . . .
C4 C 0.3497(5) 0.8645(4) 0.9033(4) 0.0678(18) Uani 1 1 d . . . . .
C5 C 0.3370(4) 0.7649(4) 0.9326(3) 0.0588(16) Uani 1 1 d . . . . .
H5A H 0.277254 0.767547 0.975602 0.071 Uiso 1 1 calc R . . . .
C6 C 0.4398(5) 0.7264(4) 0.9778(4) 0.0683(18) Uani 1 1 d . . . . .
C7 C 0.4121(5) 0.6436(4) 1.0295(4) 0.0692(18) Uani 1 1 d . . . . .
H7A H 0.355608 0.659230 1.071591 0.083 Uiso 1 1 calc R . . . .
H7B H 0.480792 0.623217 1.057899 0.083 Uiso 1 1 calc R . . . .
C8 C 0.3649(4) 0.5665(4) 0.9742(4) 0.0566(15) Uani 1 1 d . . . . .
C9 C 0.2643(4) 0.6054(4) 0.9197(4) 0.0531(14) Uani 1 1 d . . . . .
H9 H 0.205477 0.623345 0.960192 0.064 Uiso 1 1 calc R . . . .
C10 C 0.2912(4) 0.6937(4) 0.8690(4) 0.0563(15) Uani 1 1 d . . . . .
C11 C 0.2074(5) 0.5309(4) 0.8667(4) 0.0668(18) Uani 1 1 d . . . . .
H11A H 0.142774 0.556311 0.836687 0.080 Uiso 1 1 calc R . . . .
H11B H 0.262064 0.508808 0.825871 0.080 Uiso 1 1 calc R . . . .
C12 C 0.1660(5) 0.4522(4) 0.9200(4) 0.0643(17) Uani 1 1 d . . . . .
H12 H 0.107454 0.474709 0.958771 0.077 Uiso 1 1 calc R . . . .
C13 C 0.2649(5) 0.4139(4) 0.9710(4) 0.0554(15) Uani 1 1 d . . . . .
H13 H 0.325496 0.397354 0.931453 0.066 Uiso 1 1 calc R . . . .
C14 C 0.3144(4) 0.4891(4) 1.0283(4) 0.0581(15) Uani 1 1 d . . . . .
C15 C 0.3987(5) 0.4336(4) 1.0819(4) 0.0697(18) Uani 1 1 d . . . . .
H15A H 0.467097 0.418366 1.050372 0.084 Uiso 1 1 calc R . . . .
H15B H 0.420865 0.466519 1.131791 0.084 Uiso 1 1 calc R . . . .
C16 C 0.3298(5) 0.3485(4) 1.1042(4) 0.0697(18) Uani 1 1 d . . . . .
H16A H 0.287002 0.357760 1.155522 0.084 Uiso 1 1 calc R . . . .
H16B H 0.380602 0.297318 1.111686 0.084 Uiso 1 1 calc R . . . .
C17 C 0.2462(5) 0.3317(4) 1.0293(4) 0.0599(16) Uani 1 1 d . . . . .
H17 H 0.167219 0.333136 1.050211 0.072 Uiso 1 1 calc R . . . .
C18 C 0.2692(4) 0.2387(4) 0.9909(4) 0.0600(16) Uani 1 1 d . . . . .
C19 C 0.3941(4) 0.2216(4) 0.9624(4) 0.0687(18) Uani 1 1 d . . . . .
H19A H 0.440596 0.275048 0.971343 0.082 Uiso 1 1 calc R . . . .
H19B H 0.427410 0.171921 0.993587 0.082 Uiso 1 1 calc R . . . .
C20 C 0.3887(5) 0.1990(6) 0.8709(4) 0.090(2) Uani 1 1 d . . . . .
H20A H 0.436868 0.147365 0.858279 0.108 Uiso 1 1 calc R . . . .
H20B H 0.413697 0.249849 0.837313 0.108 Uiso 1 1 calc R . . . .
C21 C 0.2633(5) 0.1774(4) 0.8541(4) 0.0641(17) Uani 1 1 d . . . . .
H21 H 0.249175 0.113663 0.866903 0.077 Uiso 1 1 calc R . . . .
C22 C 0.2229(5) 0.1972(5) 0.7650(5) 0.075(2) Uani 1 1 d . . . . .
C23 C 0.0948(5) 0.1821(5) 0.7571(4) 0.092(2) Uani 1 1 d . . . . .
H23A H 0.054799 0.224532 0.791873 0.138 Uiso 1 1 calc GR . . . .
H23B H 0.076422 0.121744 0.774556 0.138 Uiso 1 1 calc GR . . . .
H23C H 0.072000 0.190333 0.699985 0.138 Uiso 1 1 calc GR . . . .
C24 C 0.2860(6) 0.1355(6) 0.7043(5) 0.123(3) Uani 1 1 d . . . . .
H24A H 0.262886 0.149284 0.648157 0.184 Uiso 1 1 calc GR . . . .
H24B H 0.267832 0.073723 0.716691 0.184 Uiso 1 1 calc GR . . . .
H24C H 0.367193 0.144643 0.709833 0.184 Uiso 1 1 calc GR . . . .
C25 C 0.4414(5) 0.8819(5) 0.8350(4) 0.085(2) Uani 1 1 d . . . . .
H25A H 0.418420 0.853036 0.783942 0.127 Uiso 1 1 calc GR . . . .
H25B H 0.513739 0.857776 0.852908 0.127 Uiso 1 1 calc GR . . . .
H25C H 0.448747 0.945703 0.825834 0.127 Uiso 1 1 calc GR . . . .
C26 C 0.3763(7) 0.9243(5) 0.9793(5) 0.095(2) Uani 1 1 d . . . . .
H26A H 0.383365 0.985967 0.961668 0.142 Uiso 1 1 calc GR . . . .
H26B H 0.446838 0.904955 1.004537 0.142 Uiso 1 1 calc GR . . . .
H26C H 0.315184 0.919278 1.019301 0.142 Uiso 1 1 calc GR . . . .
C27 C 0.4677(4) 0.5325(4) 0.9207(4) 0.0695(19) Uani 1 1 d . . . . .
H27A H 0.509278 0.583419 0.899057 0.104 Uiso 1 1 calc GR . . . .
H27B H 0.439619 0.496670 0.875068 0.104 Uiso 1 1 calc GR . . . .
H27C H 0.517743 0.496629 0.954819 0.104 Uiso 1 1 calc GR . . . .
C28 C 0.3729(5) 0.6778(5) 0.7935(4) 0.0700(18) Uani 1 1 d . . . . .
H28A H 0.364549 0.616886 0.773958 0.105 Uiso 1 1 calc GR . . . .
H28B H 0.450725 0.687768 0.810719 0.105 Uiso 1 1 calc GR . . . .
H28C H 0.353751 0.718982 0.749307 0.105 Uiso 1 1 calc GR . . . .
C29 C 0.2219(5) 0.5249(4) 1.0910(4) 0.0734(19) Uani 1 1 d . . . . .
H29A H 0.259169 0.549041 1.139606 0.110 Uiso 1 1 calc GR . . . .
H29B H 0.172370 0.476198 1.107164 0.110 Uiso 1 1 calc GR . . . .
H29C H 0.177517 0.571442 1.064568 0.110 Uiso 1 1 calc GR . . . .
C30 C 0.2271(6) 0.1636(4) 1.0489(4) 0.082(2) Uani 1 1 d . . . . .
H30A H 0.148728 0.174878 1.064095 0.122 Uiso 1 1 calc GR . . . .
H30B H 0.273675 0.162298 1.098338 0.122 Uiso 1 1 calc GR . . . .
H30C H 0.232398 0.106621 1.020615 0.122 Uiso 1 1 calc GR . . . .

loop_
_atom_site_aniso_label
_atom_site_aniso_U_11
_atom_site_aniso_U_22
_atom_site_aniso_U_33
_atom_site_aniso_U_23
_atom_site_aniso_U_13
_atom_site_aniso_U_12
O1 0.089(3) 0.073(3) 0.151(5) -0.002(4) 0.000(4) 0.004(3)
O2 0.062(2) 0.110(4) 0.093(3) 0.009(3) -0.020(3) -0.024(3)
O3 0.084(3) 0.067(3) 0.109(4) -0.003(3) -0.044(3) -0.002(3)
O4 0.046(2) 0.067(2) 0.069(3) 0.000(2) 0.002(2) 0.003(2)
O5 0.112(4) 0.133(5) 0.083(4) 0.034(4) -0.012(3) -0.039(4)
C1 0.049(3) 0.073(4) 0.062(4) -0.004(4) 0.001(3) 0.001(3)
C2 0.059(4) 0.080(5) 0.081(5) 0.009(4) -0.003(4) 0.007(4)
C3 0.068(4) 0.061(4) 0.091(5) 0.009(4) 0.008(4) -0.005(4)
C4 0.065(4) 0.071(4) 0.067(5) 0.003(4) -0.004(4) -0.010(3)
C5 0.048(3) 0.072(4) 0.057(4) -0.004(3) 0.007(3) -0.012(3)
C6 0.064(4) 0.075(4) 0.067(5) -0.006(4) -0.004(4) -0.009(4)
C7 0.058(4) 0.078(4) 0.072(4) 0.000(4) -0.018(4) -0.010(3)
C8 0.043(3) 0.067(4) 0.060(4) 0.000(3) -0.003(3) -0.003(3)
C9 0.042(3) 0.062(3) 0.055(4) -0.001(3) -0.004(3) 0.001(3)
C10 0.045(3) 0.069(4) 0.055(4) -0.003(3) -0.007(3) 0.002(3)
C11 0.063(4) 0.065(4) 0.072(4) 0.001(4) -0.020(4) -0.003(3)
C12 0.053(3) 0.062(4) 0.077(5) -0.011(4) -0.013(3) 0.000(3)
C13 0.048(3) 0.060(3) 0.058(4) -0.001(3) -0.006(3) 0.003(3)
C14 0.050(3) 0.066(4) 0.058(4) -0.003(3) -0.002(3) 0.000(3)
C15 0.064(4) 0.084(4) 0.061(4) 0.000(4) -0.008(4) -0.004(4)
C16 0.066(4) 0.084(4) 0.059(4) 0.005(4) -0.005(3) 0.001(4)
C17 0.049(3) 0.068(4) 0.063(4) 0.005(4) 0.004(3) -0.004(3)
C18 0.049(3) 0.071(4) 0.060(4) 0.003(4) -0.003(3) 0.001(3)
C19 0.051(3) 0.074(4) 0.080(5) -0.002(4) -0.003(4) 0.010(3)
C20 0.045(3) 0.142(7) 0.083(5) -0.016(5) -0.001(4) 0.014(4)
C21 0.054(3) 0.067(4) 0.071(4) 0.004(4) -0.002(3) 0.004(3)
C22 0.059(4) 0.097(5) 0.069(5) -0.001(4) -0.001(4) -0.013(4)
C23 0.058(4) 0.135(7) 0.082(5) -0.012(5) -0.006(4) -0.015(4)
C24 0.082(5) 0.200(10) 0.086(6) -0.057(7) 0.008(5) 0.009(6)
C25 0.070(4) 0.094(5) 0.090(5) 0.011(5) 0.006(4) -0.027(4)
C26 0.107(5) 0.085(5) 0.091(6) -0.010(5) -0.006(5) -0.018(4)
C27 0.044(3) 0.091(5) 0.073(5) 0.009(4) 0.007(3) 0.011(3)
C28 0.058(4) 0.094(5) 0.058(4) -0.003(4) -0.002(3) 0.009(4)
C29 0.072(4) 0.080(4) 0.068(4) -0.004(4) 0.009(4) 0.003(4)
C30 0.086(5) 0.075(4) 0.084(5) 0.010(4) 0.002(4) -0.006(4)

loop_
_atom_type_symbol
_atom_type_description
_atom_type_scat_dispersion_real
_atom_type_scat_dispersion_imag
_atom_type_scat_source
C C 0.0181 0.0091 'International Tables Vol C Tables 4.2.6.8 and 6.1.1.4'
H H 0.0000 0.0000 'International Tables Vol C Tables 4.2.6.8 and 6.1.1.4'
O O 0.0492 0.0322 'International Tables Vol C Tables 4.2.6.8 and 6.1.1.4'

loop_
_geom_angle_atom_site_label_1
_geom_angle_atom_site_label_2
_geom_angle_atom_site_label_3
_geom_angle
_geom_angle_site_symmetry_1
_geom_angle_site_symmetry_3
C12 O3 H3 109.5 . .
C21 O4 C18 109.4(4) . .
C22 O5 H5 109.5 . .
H1A C1 H1B 107.6 . .
C2 C1 H1A 108.7 . .
C2 C1 H1B 108.7 . .
C2 C1 C10 114.1(5) . .
C10 C1 H1A 108.7 . .
C10 C1 H1B 108.7 . .
C1 C2 H2A 109.3 . .
C1 C2 H2B 109.3 . .
H2A C2 H2B 108.0 . .
C3 C2 C1 111.6(5) . .
C3 C2 H2A 109.3 . .
C3 C2 H2B 109.3 . .
O1 C3 C2 121.9(6) . .
O1 C3 C4 121.3(7) . .
C2 C3 C4 116.8(6) . .
C3 C4 C5 106.1(5) . .
C3 C4 C25 106.6(5) . .
C25 C4 C5 115.9(5) . .
C26 C4 C3 110.0(6) . .
C26 C4 C5 109.2(5) . .
C26 C4 C25 108.9(5) . .
C4 C5 H5A 104.0 . .
C4 C5 C10 118.6(5) . .
C6 C5 C4 115.2(5) . .
C6 C5 H5A 104.0 . .
C6 C5 C10 109.2(5) . .
C10 C5 H5A 104.0 . .
O2 C6 C5 124.1(6) . .
O2 C6 C7 122.5(6) . .
C7 C6 C5 113.4(5) . .
C6 C7 H7A 109.4 . .
C6 C7 H7B 109.4 . .
C6 C7 C8 111.3(5) . .
H7A C7 H7B 108.0 . .
C8 C7 H7A 109.4 . .
C8 C7 H7B 109.4 . .
C7 C8 C9 108.1(4) . .
C7 C8 C14 111.2(5) . .
C7 C8 C27 106.2(4) . .
C14 C8 C9 107.3(4) . .
C14 C8 C27 111.1(5) . .
C27 C8 C9 112.8(5) . .
C8 C9 H9 104.8 . .
C10 C9 C8 116.3(4) . .
C10 C9 H9 104.8 . .
C11 C9 C8 111.3(5) . .
C11 C9 H9 104.8 . .
C11 C9 C10 113.5(5) . .
C1 C10 C5 106.6(5) . .
C1 C10 C9 107.5(4) . .
C1 C10 C28 108.3(4) . .
C5 C10 C9 107.1(4) . .
C28 C10 C5 113.5(4) . .
C28 C10 C9 113.4(5) . .
C9 C11 H11A 109.2 . .
C9 C11 H11B 109.2 . .
H11A C11 H11B 107.9 . .
C12 C11 C9 112.1(5) . .
C12 C11 H11A 109.2 . .
C12 C11 H11B 109.2 . .
O3 C12 C11 107.2(5) . .
O3 C12 H12 108.4 . .
O3 C12 C13 114.2(5) . .
C11 C12 H12 108.4 . .
C11 C12 C13 110.2(5) . .
C13 C12 H12 108.4 . .
C12 C13 H13 107.1 . .
C12 C13 C14 109.3(5) . .
C12 C13 C17 120.6(5) . .
C14 C13 H13 107.1 . .
C17 C13 H13 107.1 . .
C17 C13 C14 105.1(5) . .
C8 C14 C13 109.9(5) . .
C8 C14 C29 111.6(5) . .
C13 C14 C29 111.4(5) . .
C15 C14 C8 117.5(5) . .
C15 C14 C13 100.5(5) . .
C15 C14 C29 105.3(5) . .
C14 C15 H15A 111.1 . .
C14 C15 H15B 111.1 . .
H15A C15 H15B 109.0 . .
C16 C15 C14 103.5(5) . .
C16 C15 H15A 111.1 . .
C16 C15 H15B 111.1 . .
C15 C16 H16A 110.5 . .
C15 C16 H16B 110.5 . .
C15 C16 C17 106.2(5) . .
H16A C16 H16B 108.7 . .
C17 C16 H16A 110.5 . .
C17 C16 H16B 110.5 . .
C13 C17 C16 104.3(4) . .
C13 C17 H17 108.7 . .
C16 C17 H17 108.7 . .
C18 C17 C13 116.2(5) . .
C18 C17 C16 110.0(5) . .
C18 C17 H17 108.7 . .
O4 C18 C17 107.5(5) . .
O4 C18 C19 103.9(4) . .
O4 C18 C30 107.4(5) . .
C17 C18 C19 115.5(5) . .
C30 C18 C17 110.8(5) . .
C30 C18 C19 111.2(5) . .
C18 C19 H19A 110.4 . .
C18 C19 H19B 110.4 . .
H19A C19 H19B 108.6 . .
C20 C19 C18 106.5(5) . .
C20 C19 H19A 110.4 . .
C20 C19 H19B 110.4 . .
C19 C20 H20A 110.7 . .
C19 C20 H20B 110.7 . .
C19 C20 C21 105.0(5) . .
H20A C20 H20B 108.8 . .
C21 C20 H20A 110.7 . .
C21 C20 H20B 110.7 . .
O4 C21 C20 103.7(5) . .
O4 C21 H21 109.1 . .
O4 C21 C22 110.7(5) . .
C20 C21 H21 109.1 . .
C20 C21 C22 114.9(6) . .
C22 C21 H21 109.1 . .
O5 C22 C21 111.2(6) . .
O5 C22 C23 109.5(6) . .
O5 C22 C24 106.6(6) . .
C23 C22 C21 110.7(6) . .
C23 C22 C24 109.5(6) . .
C24 C22 C21 109.3(6) . .
C22 C23 H23A 109.5 . .
C22 C23 H23B 109.5 . .
C22 C23 H23C 109.5 . .
H23A C23 H23B 109.5 . .
H23A C23 H23C 109.5 . .
H23B C23 H23C 109.5 . .
C22 C24 H24A 109.5 . .
C22 C24 H24B 109.5 . .
C22 C24 H24C 109.5 . .
H24A C24 H24B 109.5 . .
H24A C24 H24C 109.5 . .
H24B C24 H24C 109.5 . .
C4 C25 H25A 109.5 . .
C4 C25 H25B 109.5 . .
C4 C25 H25C 109.5 . .
H25A C25 H25B 109.5 . .
H25A C25 H25C 109.5 . .
H25B C25 H25C 109.5 . .
C4 C26 H26A 109.5 . .
C4 C26 H26B 109.5 . .
C4 C26 H26C 109.5 . .
H26A C26 H26B 109.5 . .
H26A C26 H26C 109.5 . .
H26B C26 H26C 109.5 . .
C8 C27 H27A 109.5 . .
C8 C27 H27B 109.5 . .
C8 C27 H27C 109.5 . .
H27A C27 H27B 109.5 . .
H27A C27 H27C 109.5 . .
H27B C27 H27C 109.5 . .
C10 C28 H28A 109.5 . .
C10 C28 H28B 109.5 . .
C10 C28 H28C 109.5 . .
H28A C28 H28B 109.5 . .
H28A C28 H28C 109.5 . .
H28B C28 H28C 109.5 . .
C14 C29 H29A 109.5 . .
C14 C29 H29B 109.5 . .
C14 C29 H29C 109.5 . .
H29A C29 H29B 109.5 . .
H29A C29 H29C 109.5 . .
H29B C29 H29C 109.5 . .
C18 C30 H30A 109.5 . .
C18 C30 H30B 109.5 . .
C18 C30 H30C 109.5 . .
H30A C30 H30B 109.5 . .
H30A C30 H30C 109.5 . .
H30B C30 H30C 109.5 . .

loop_
_geom_bond_atom_site_label_1
_geom_bond_atom_site_label_2
_geom_bond_distance
_geom_bond_site_symmetry_2
O1 C3 1.210(7) .
O2 C6 1.214(6) .
O3 H3 0.8200 .
O3 C12 1.435(6) .
O4 C18 1.464(6) .
O4 C21 1.441(6) .
O5 H5 0.8200 .
O5 C22 1.428(8) .
C1 H1A 0.9700 .
C1 H1B 0.9700 .
C1 C2 1.531(7) .
C1 C10 1.546(7) .
C2 H2A 0.9700 .
C2 H2B 0.9700 .
C2 C3 1.510(8) .
C3 C4 1.539(8) .
C4 C5 1.554(8) .
C4 C25 1.551(8) .
C4 C26 1.536(8) .
C5 H5A 0.9800 .
C5 C6 1.513(7) .
C5 C10 1.559(7) .
C6 C7 1.513(8) .
C7 H7A 0.9700 .
C7 H7B 0.9700 .
C7 C8 1.546(7) .
C8 C9 1.571(7) .
C8 C14 1.552(7) .
C8 C27 1.557(7) .
C9 H9 0.9800 .
C9 C10 1.570(7) .
C9 C11 1.542(7) .
C10 C28 1.556(7) .
C11 H11A 0.9700 .
C11 H11B 0.9700 .
C11 C12 1.522(8) .
C12 H12 0.9800 .
C12 C13 1.523(7) .
C13 H13 0.9800 .
C13 C14 1.553(7) .
C13 C17 1.549(7) .
C14 C15 1.541(7) .
C14 C29 1.565(7) .
C15 H15A 0.9700 .
C15 H15B 0.9700 .
C15 C16 1.537(7) .
C16 H16A 0.9700 .
C16 H16B 0.9700 .
C16 C17 1.565(7) .
C17 H17 0.9800 .
C17 C18 1.532(8) .
C18 C19 1.548(7) .
C18 C30 1.528(8) .
C19 H19A 0.9700 .
C19 H19B 0.9700 .
C19 C20 1.503(8) .
C20 H20A 0.9700 .
C20 H20B 0.9700 .
C20 C21 1.521(8) .
C21 H21 0.9800 .
C21 C22 1.529(8) .
C22 C23 1.516(8) .
C22 C24 1.524(9) .
C23 H23A 0.9600 .
C23 H23B 0.9600 .
C23 H23C 0.9600 .
C24 H24A 0.9600 .
C24 H24B 0.9600 .
C24 H24C 0.9600 .
C25 H25A 0.9600 .
C25 H25B 0.9600 .
C25 H25C 0.9600 .
C26 H26A 0.9600 .
C26 H26B 0.9600 .
C26 H26C 0.9600 .
C27 H27A 0.9600 .
C27 H27B 0.9600 .
C27 H27C 0.9600 .
C28 H28A 0.9600 .
C28 H28B 0.9600 .
C28 H28C 0.9600 .
C29 H29A 0.9600 .
C29 H29B 0.9600 .
C29 H29C 0.9600 .
C30 H30A 0.9600 .
C30 H30B 0.9600 .
C30 H30C 0.9600 .

loop_
_geom_hbond_atom_site_label_D
_geom_hbond_atom_site_label_H
_geom_hbond_atom_site_label_A
_geom_hbond_distance_DH
_geom_hbond_distance_HA
_geom_hbond_distance_DA
_geom_hbond_angle_DHA
_geom_hbond_site_symmetry_A
_geom_hbond_publ_flag
O3 H3 O4 0.82 1.86 2.646(6) 159.2 . yes
O5 H5 O3 0.82 2.14 2.945(8) 167.0 . yes

loop_
_geom_torsion_atom_site_label_1
_geom_torsion_atom_site_label_2
_geom_torsion_atom_site_label_3
_geom_torsion_atom_site_label_4
_geom_torsion
_geom_torsion_site_symmetry_1
_geom_torsion_site_symmetry_2
_geom_torsion_site_symmetry_3
_geom_torsion_site_symmetry_4
O1 C3 C4 C5 128.8(7) . . . .
O1 C3 C4 C25 -107.2(8) . . . .
O1 C3 C4 C26 10.7(9) . . . .
O2 C6 C7 C8 -116.9(7) . . . .
O3 C12 C13 C14 -179.8(5) . . . .
O3 C12 C13 C17 -57.9(8) . . . .
O4 C18 C19 C20 -4.8(7) . . . .
O4 C21 C22 O5 64.5(7) . . . .
O4 C21 C22 C23 -57.5(8) . . . .
O4 C21 C22 C24 -178.2(5) . . . .
C1 C2 C3 O1 -125.6(7) . . . .
C1 C2 C3 C4 52.9(7) . . . .
C2 C1 C10 C5 52.1(6) . . . .
C2 C1 C10 C9 166.7(5) . . . .
C2 C1 C10 C28 -70.4(6) . . . .
C2 C3 C4 C5 -49.7(7) . . . .
C2 C3 C4 C25 74.4(7) . . . .
C2 C3 C4 C26 -167.7(5) . . . .
C3 C4 C5 C6 -175.9(5) . . . .
C3 C4 C5 C10 52.0(7) . . . .
C4 C5 C6 O2 -21.9(9) . . . .
C4 C5 C6 C7 160.8(5) . . . .
C4 C5 C10 C1 -54.1(6) . . . .
C4 C5 C10 C9 -169.0(5) . . . .
C4 C5 C10 C28 65.1(7) . . . .
C5 C6 C7 C8 60.5(7) . . . .
C6 C5 C10 C1 171.2(5) . . . .
C6 C5 C10 C9 56.3(6) . . . .
C6 C5 C10 C28 -69.6(6) . . . .
C6 C7 C8 C9 -51.3(6) . . . .
C6 C7 C8 C14 -168.9(5) . . . .
C6 C7 C8 C27 70.1(6) . . . .
C7 C8 C9 C10 51.6(6) . . . .
C7 C8 C9 C11 -176.4(5) . . . .
C7 C8 C14 C13 178.5(4) . . . .
C7 C8 C14 C15 -67.4(6) . . . .
C7 C8 C14 C29 54.4(6) . . . .
C8 C9 C10 C1 -168.6(5) . . . .
C8 C9 C10 C5 -54.3(6) . . . .
C8 C9 C10 C28 71.7(6) . . . .
C8 C9 C11 C12 55.3(6) . . . .
C8 C14 C15 C16 -163.2(5) . . . .
C9 C8 C14 C13 60.4(6) . . . .
C9 C8 C14 C15 174.5(5) . . . .
C9 C8 C14 C29 -63.7(6) . . . .
C9 C11 C12 O3 179.0(5) . . . .
C9 C11 C12 C13 -56.2(6) . . . .
C10 C1 C2 C3 -53.5(7) . . . .
C10 C5 C6 O2 114.5(7) . . . .
C10 C5 C6 C7 -62.8(6) . . . .
C10 C9 C11 C12 -171.2(5) . . . .
C11 C9 C10 C1 60.4(6) . . . .
C11 C9 C10 C5 174.7(4) . . . .
C11 C9 C10 C28 -59.4(6) . . . .
C11 C12 C13 C14 59.5(6) . . . .
C11 C12 C13 C17 -178.6(5) . . . .
C12 C13 C14 C8 -63.2(6) . . . .
C12 C13 C14 C15 172.2(5) . . . .
C12 C13 C14 C29 61.0(6) . . . .
C12 C13 C17 C16 -146.7(5) . . . .
C12 C13 C17 C18 92.1(6) . . . .
C13 C14 C15 C16 -44.0(6) . . . .
C13 C17 C18 O4 -52.6(6) . . . .
C13 C17 C18 C19 62.7(7) . . . .
C13 C17 C18 C30 -169.7(5) . . . .
C14 C8 C9 C10 171.6(5) . . . .
C14 C8 C9 C11 -56.3(6) . . . .
C14 C13 C17 C16 -22.8(6) . . . .
C14 C13 C17 C18 -144.0(5) . . . .
C14 C15 C16 C17 30.7(6) . . . .
C15 C16 C17 C13 -4.8(6) . . . .
C15 C16 C17 C18 120.5(5) . . . .
C16 C17 C18 O4 -170.8(4) . . . .
C16 C17 C18 C19 -55.5(6) . . . .
C16 C17 C18 C30 72.1(6) . . . .
C17 C13 C14 C8 166.0(4) . . . .
C17 C13 C14 C15 41.4(5) . . . .
C17 C13 C14 C29 -69.7(6) . . . .
C17 C18 C19 C20 -122.2(6) . . . .
C18 O4 C21 C20 -35.1(6) . . . .
C18 O4 C21 C22 -158.8(5) . . . .
C18 C19 C20 C21 -15.5(8) . . . .
C19 C20 C21 O4 30.3(7) . . . .
C19 C20 C21 C22 151.3(6) . . . .
C20 C21 C22 O5 -52.6(8) . . . .
C20 C21 C22 C23 -174.5(6) . . . .
C20 C21 C22 C24 64.8(8) . . . .
C21 O4 C18 C17 147.9(4) . . . .
C21 O4 C18 C19 25.0(6) . . . .
C21 O4 C18 C30 -92.9(5) . . . .
C25 C4 C5 C6 65.9(7) . . . .
C25 C4 C5 C10 -66.1(7) . . . .
C26 C4 C5 C6 -57.4(7) . . . .
C26 C4 C5 C10 170.6(5) . . . .
C27 C8 C9 C10 -65.6(6) . . . .
C27 C8 C9 C11 66.5(6) . . . .
C27 C8 C14 C13 -63.4(6) . . . .
C27 C8 C14 C15 50.7(7) . . . .
C27 C8 C14 C29 172.5(4) . . . .
C29 C14 C15 C16 71.8(6) . . . .
C30 C18 C19 C20 110.5(6) . . . .
